data_1572011
loop_
_publ_author_name
'Sharma, Shruti'
'Krishnaswamy, Shobhana'
'Prusty, Soumyakanta'
'Chand, Dillip Kumar'

_publ_section_title
;
 A pair of conjoined trinuclear sub-frameworks in a pentanuclear
 double-cavity discrete coordination cage.
;
_journal_issue 29
_journal_name_full 'Chemical science'
_journal_page_first 11287
_journal_page_last 11301
_journal_paper_doi 10.1039/d4sc01078g
_journal_volume 15
_journal_year 2024
_chemical_formula_sum 'C150 H162 Cl48 N18 O57 Pd3 S15'
_chemical_formula_weight 5630.67
_space_group_crystal_system trigonal
_space_group_IT_number 159
_space_group_name_Hall 'P 3 -2c'
_space_group_name_H-M_alt 'P 3 1 c'
_atom_sites_solution_hydrogens geom
_audit_creation_method SHELXL-2019/3
_audit_update_record
;
2024-01-17 deposited with the CCDC.	2024-06-28 downloaded from the CCDC.
;
_cell_angle_alpha 90
_cell_angle_beta 90
_cell_angle_gamma 120
_cell_formula_units_Z 2
_cell_length_a 22.6325(11)
_cell_length_b 22.6325(11)
_cell_length_c 30.888(2)
_cell_measurement_reflns_used 9911
_cell_measurement_temperature 223(2)
_cell_measurement_theta_max 25.02
_cell_measurement_theta_min 3.05
_cell_volume 13702.0(13)
_computing_cell_refinement 'Bruker, Apex 3, 2016'
_computing_data_collection 'Bruker, Apex 3, 2016'
_computing_data_reduction 'Bruker, SAINT 2016'
_computing_molecular_graphics 'ORTEP, (Farrugia, 2012)'
_computing_structure_refinement 'SHELXL-2019/2 (Sheldrick, 2019)'
_computing_structure_solution 'SHELXT 2018/2 (Sheldrick, 2018)'
_diffrn_ambient_temperature 223(2)
_diffrn_measured_fraction_theta_full 0.996
_diffrn_measured_fraction_theta_max 0.996
_diffrn_measurement_device_type 'Bruker D8 Venture Diffractometer'
_diffrn_measurement_method '\w and \f scan'
_diffrn_radiation_type MoK\a
_diffrn_radiation_wavelength 0.71073
_diffrn_reflns_av_R_equivalents 0.0491
_diffrn_reflns_av_unetI/netI 0.0240
_diffrn_reflns_Laue_measured_fraction_full 0.996
_diffrn_reflns_Laue_measured_fraction_max 0.996
_diffrn_reflns_limit_h_max 26
_diffrn_reflns_limit_h_min -26
_diffrn_reflns_limit_k_max 26
_diffrn_reflns_limit_k_min -26
_diffrn_reflns_limit_l_max 36
_diffrn_reflns_limit_l_min -36
_diffrn_reflns_number 213098
_diffrn_reflns_point_group_measured_fraction_full 0.995
_diffrn_reflns_point_group_measured_fraction_max 0.995
_diffrn_reflns_theta_full 25.051
_diffrn_reflns_theta_max 25.051
_diffrn_reflns_theta_min 2.828
_diffrn_source 'sealed tube'
_exptl_absorpt_coefficient_mu 0.841
_exptl_absorpt_correction_T_max 0.7452
_exptl_absorpt_correction_T_min 0.6324
_exptl_absorpt_correction_type multi-scan
_exptl_absorpt_process_details 'SADABS-2016/2 - Bruker AXS'
_exptl_crystal_colour colorless
_exptl_crystal_density_diffrn 1.365
_exptl_crystal_description block
_exptl_crystal_F_000 5676
_exptl_crystal_recrystallization_method 'Vapour deposition'
_exptl_crystal_size_max 0.400
_exptl_crystal_size_mid 0.350
_exptl_crystal_size_min 0.300
_refine_diff_density_max 1.068
_refine_diff_density_min -0.636
_refine_diff_density_rms 0.093
_refine_ls_abs_structure_details
;
 Refined as an inversion twin.
;
_refine_ls_abs_structure_Flack 0.02(7)
_refine_ls_extinction_coef 0.0016(4)
_refine_ls_extinction_expression Fc^*^=kFc[1+0.001xFc^2^\l^3^/sin(2\q)]^-1/4^
_refine_ls_extinction_method 'SHELXL-2019/2 (Sheldrick 2019)'
_refine_ls_goodness_of_fit_ref 1.040
_refine_ls_hydrogen_treatment constr
_refine_ls_matrix_type full
_refine_ls_number_parameters 963
_refine_ls_number_reflns 16148
_refine_ls_number_restraints 443
_refine_ls_restrained_S_all 1.058
_refine_ls_R_factor_all 0.1189
_refine_ls_R_factor_gt 0.0847
_refine_ls_shift/su_max 0.007
_refine_ls_shift/su_mean 0.000
_refine_ls_structure_factor_coef Fsqd
_refine_ls_weighting_details 'w=1/[\s^2^(Fo^2^)+(0.1480P)^2^+36.9475P] where P=(Fo^2^+2Fc^2^)/3'
_refine_ls_weighting_scheme calc
_refine_ls_wR_factor_gt 0.2277
_refine_ls_wR_factor_ref 0.2781
_reflns_Friedel_coverage 0.995
_reflns_Friedel_fraction_full 0.994
_reflns_Friedel_fraction_max 0.994
_reflns_number_gt 11147
_reflns_number_total 16148
_reflns_threshold_expression 'I > 2\s(I)'
_cod_data_source_file d4sc01078g2.cif
_cod_data_source_block shelx
_cod_depositor_comments 'Adding full bibliography for 1572011--1572013.cif.'
_cod_original_cell_volume 13702.0(17)
_cod_database_code 1572011
_shelx_shelxl_version_number 2019/3
_shelx_space_group_comment
;
The symmetry employed for this shelxl refinement is uniquely defined
by the following loop, which should always be used as a source of
symmetry information in preference to the above space-group names.
They are only intended as comments.
;
_shelx_estimated_absorpt_t_min 0.730
_shelx_estimated_absorpt_t_max 0.786

loop_
_space_group_symop_operation_xyz
'x, y, z'
'-y, x-y, z'
'-x+y, -x, z'
'y, x, z+1/2'
'x-y, -y, z+1/2'
'-x, -x+y, z+1/2'

loop_
_atom_site_label
_atom_site_type_symbol
_atom_site_fract_x
_atom_site_fract_y
_atom_site_fract_z
_atom_site_U_iso_or_equiv
_atom_site_adp_type
_atom_site_occupancy
_atom_site_site_symmetry_order
_atom_site_calc_flag
_atom_site_refinement_flags_posn
_atom_site_refinement_flags_adp
_atom_site_refinement_flags_occupancy
_atom_site_disorder_assembly
_atom_site_disorder_group
Pd1 Pd 0.62079(4) 0.00001(4) 0.40939(6) 0.0478(3) Uani 1 1 d . . . . .
C1 C 0.6212(7) 0.1028(8) 0.4680(6) 0.075(4) Uani 1 1 d . . . . .
H1 H 0.575104 0.082143 0.459687 0.090 Uiso 1 1 calc R U . . .
C2 C 0.6476(7) 0.1584(7) 0.4966(5) 0.065(3) Uani 1 1 d . . . . .
H2 H 0.619911 0.174717 0.508028 0.078 Uiso 1 1 calc R U . . .
C3 C 0.7162(7) 0.1885(7) 0.5074(5) 0.073(4) Uani 1 1 d . . . . .
H3 H 0.735542 0.226515 0.525951 0.088 Uiso 1 1 calc R U . . .
C4 C 0.7557(6) 0.1643(6) 0.4919(4) 0.056(3) Uani 1 1 d . . . . .
C5 C 0.7266(6) 0.1086(6) 0.4629(4) 0.054(3) Uani 1 1 d . . . . .
H5 H 0.753997 0.092376 0.450923 0.064 Uiso 1 1 calc R U . . .
C6 C 0.8276(8) 0.1979(8) 0.5030(6) 0.081(4) Uani 1 1 d . . . . .
C7 C 0.9317(3) 0.2066(5) 0.4858(3) 0.058(3) Uani 1 1 d G . . . .
C8 C 0.9646(4) 0.1767(5) 0.5067(4) 0.102(6) Uani 1 1 d G . . . .
H8 H 0.938968 0.133616 0.519723 0.123 Uiso 1 1 calc R U . . .
C9 C 1.0355(4) 0.2105(5) 0.5083(4) 0.096(6) Uani 1 1 d G . . . .
H9 H 1.057730 0.190298 0.522355 0.115 Uiso 1 1 calc R U . . .
C10 C 1.0734(3) 0.2742(5) 0.4890(3) 0.058(3) Uani 1 1 d G . . . .
C11 C 1.0404(4) 0.3041(4) 0.4681(4) 0.076(4) Uani 1 1 d G . . . .
H11 H 1.066060 0.347164 0.455096 0.091 Uiso 1 1 calc R U . . .
C12 C 0.9696(4) 0.2703(5) 0.4666(4) 0.078(4) Uani 1 1 d G . . . .
H12 H 0.947298 0.290484 0.452465 0.094 Uiso 1 1 calc R U . . .
C13 C 1.1781(7) 0.3620(8) 0.5128(6) 0.073(4) Uani 1 1 d . . . . .
C14 C 1.2768(6) 0.3767(5) 0.4691(4) 0.051(3) Uani 1 1 d . . . . .
H14 H 1.246728 0.338123 0.452817 0.061 Uiso 1 1 calc R U . . .
C15 C 1.2528(8) 0.3974(7) 0.5024(6) 0.073(4) Uani 1 1 d . . . . .
C16 C 1.2968(8) 0.4513(8) 0.5289(6) 0.088(5) Uani 1 1 d . . . . .
H16 H 1.280268 0.463411 0.553251 0.106 Uiso 1 1 calc R U . . .
C17 C 1.3653(8) 0.4867(9) 0.5186(6) 0.094(6) Uani 1 1 d . . . . .
H17 H 1.395607 0.525469 0.534630 0.113 Uiso 1 1 calc R U . . .
C18 C 1.3890(7) 0.4645(7) 0.4843(6) 0.075(4) Uani 1 1 d . . . . .
H18 H 1.436012 0.486051 0.478527 0.090 Uiso 1 1 calc R U . . .
C19 C 0.6114(7) 0.0752(8) 0.3347(6) 0.076(4) Uani 1 1 d . . . . .
H19 H 0.564277 0.048112 0.339747 0.091 Uiso 1 1 calc R U . . .
C20 C 0.6346(8) 0.1228(10) 0.3017(7) 0.096(6) Uani 1 1 d . . . . .
H20 H 0.604339 0.132992 0.287117 0.116 Uiso 1 1 calc R U . . .
C21 C 0.7036(8) 0.1556(9) 0.2904(6) 0.091(5) Uani 1 1 d . . . . .
H21 H 0.719716 0.184075 0.265922 0.109 Uiso 1 1 calc R U . . .
C22 C 0.7479(8) 0.1448(8) 0.3164(5) 0.071(4) Uani 1 1 d . . . . .
C23 C 0.7225(6) 0.0992(6) 0.3506(4) 0.050(3) Uani 1 1 d . . . . .
H23 H 0.752003 0.090628 0.367398 0.060 Uiso 1 1 calc R U . . .
C24 C 0.8219(8) 0.1840(8) 0.3064(5) 0.074(4) Uani 1 1 d . . . . .
C25 C 0.9265(3) 0.2003(4) 0.3304(3) 0.058(3) Uani 1 1 d G . . . .
C26 C 0.9594(4) 0.2634(5) 0.3509(3) 0.071(4) Uani 1 1 d G . . . .
H26 H 0.933712 0.280764 0.363981 0.085 Uiso 1 1 calc R U . . .
C27 C 1.0302(4) 0.3007(4) 0.3522(3) 0.072(4) Uani 1 1 d G . . . .
H27 H 1.052482 0.343414 0.366067 0.087 Uiso 1 1 calc R U . . .
C28 C 1.0682(3) 0.2750(5) 0.3329(3) 0.060(3) Uani 1 1 d G . . . .
C29 C 1.0353(4) 0.2119(5) 0.3124(4) 0.094(6) Uani 1 1 d G . . . .
H29 H 1.061005 0.194556 0.299331 0.113 Uiso 1 1 calc R U . . .
C30 C 0.9645(4) 0.1746(5) 0.3111(4) 0.092(5) Uani 1 1 d G . . . .
H30 H 0.942235 0.131905 0.297245 0.111 Uiso 1 1 calc R U . . .
C31 C 1.1717(8) 0.3700(8) 0.3159(6) 0.079(4) Uani 1 1 d . . . . .
C32 C 1.2732(6) 0.3812(6) 0.3560(5) 0.055(3) Uani 1 1 d . . . . .
H32 H 1.246010 0.336928 0.367153 0.066 Uiso 1 1 calc R U . . .
C33 C 1.2448(6) 0.4091(7) 0.3275(5) 0.061(3) Uani 1 1 d . . . . .
C34 C 1.2839(8) 0.4724(7) 0.3117(5) 0.074(4) Uani 1 1 d . . . . .
H34 H 1.264315 0.491300 0.293507 0.089 Uiso 1 1 calc R U . . .
C35 C 1.3528(7) 0.5102(7) 0.3218(5) 0.071(4) Uani 1 1 d . . . . .
H35 H 1.381077 0.553494 0.309626 0.086 Uiso 1 1 calc R U . . .
C36 C 1.3781(7) 0.4810(7) 0.3509(6) 0.070(4) Uani 1 1 d . . . . .
H36 H 1.424137 0.506575 0.359309 0.084 Uiso 1 1 calc R U . . .
C37 C 0.8272(10) -0.0698(8) 0.4076(7) 0.096(5) Uani 1 1 d D U . . .
H37A H 0.873268 -0.060775 0.412470 0.144 Uiso 1 1 calc R U . A 1
H37B H 0.816069 -0.078741 0.377091 0.144 Uiso 1 1 calc R U . A 1
H37C H 0.795452 -0.109199 0.424427 0.144 Uiso 1 1 calc R U . A 1
C38 C 0.8981(8) 0.0699(8) 0.4101(7) 0.097(5) Uani 1 1 d D U . . .
H38A H 0.934651 0.060716 0.416395 0.145 Uiso 1 1 calc R U . B 1
H38B H 0.904367 0.108861 0.426893 0.145 Uiso 1 1 calc R U . B 1
H38C H 0.898593 0.079858 0.379456 0.145 Uiso 1 1 calc R U . B 1
C39 C 0.895(2) 0.3830(17) 0.5896(11) 0.210(15) Uani 1 1 d D U . . .
H39A H 0.878790 0.334898 0.584991 0.316 Uiso 1 1 calc R U . . .
H39B H 0.856589 0.390599 0.590955 0.316 Uiso 1 1 calc R U . . .
H39C H 0.920297 0.397400 0.616619 0.316 Uiso 1 1 calc R U . . .
C40 C 1.0022(11) 0.3950(15) 0.5478(12) 0.138(9) Uani 1 1 d D U . . .
H40A H 0.976175 0.346985 0.540420 0.207 Uiso 1 1 calc R U . . .
H40B H 1.021474 0.400050 0.576571 0.207 Uiso 1 1 calc R U . . .
H40C H 1.038714 0.418625 0.527004 0.207 Uiso 1 1 calc R U . . .
C41 C 0.4007(16) 0.0058(13) 0.2734(12) 0.158(13) Uani 1 1 d D . . . .
H41A H 0.351389 -0.017939 0.275680 0.237 Uiso 1 1 calc R U . C 1
H41B H 0.414611 0.031348 0.246480 0.237 Uiso 1 1 calc R U . C 1
H41C H 0.420609 0.036943 0.297585 0.237 Uiso 1 1 calc R U . C 1
C42 C 0.3841(17) -0.1080(16) 0.2305(10) 0.184(14) Uani 1 1 d D . . . .
H42A H 0.347706 -0.100156 0.221178 0.277 Uiso 1 1 calc R U . D 1
H42B H 0.364958 -0.155032 0.239753 0.277 Uiso 1 1 calc R U . D 1
H42C H 0.415344 -0.099068 0.206599 0.277 Uiso 1 1 calc R U . D 1
C45 C 0.5192(15) 0.1844(16) 0.3511(7) 0.167(11) Uani 1 1 d D U . . .
H45A H 0.528046 0.211836 0.325189 0.251 Uiso 1 1 calc R U . . .
H45B H 0.479742 0.139616 0.346399 0.251 Uiso 1 1 calc R U . . .
H45C H 0.558585 0.179809 0.357644 0.251 Uiso 1 1 calc R U . . .
C46 C 0.4179(8) 0.1734(12) 0.4039(8) 0.140(9) Uani 1 1 d D U . . .
H46A H 0.393483 0.194157 0.391197 0.210 Uiso 1 1 calc R U . . .
H46B H 0.410000 0.168656 0.434879 0.210 Uiso 1 1 calc R U . . .
H46C H 0.401819 0.128711 0.391145 0.210 Uiso 1 1 calc R U . . .
C47 C 0.7453(11) 0.0105(9) 0.5749(7) 0.144(11) Uani 1 1 d D . . . .
C48 C 0.7041(9) 0.2126(8) 0.6593(5) 0.106(6) Uani 1 1 d D . . . .
C49 C 0.7457(10) 0.0105(9) 0.7453(7) 0.138(10) Uani 1 1 d D . . . .
N1 N 0.6601(4) 0.0784(5) 0.4521(3) 0.051(2) Uani 1 1 d . . . . .
N2 N 1.3444(5) 0.4116(4) 0.4591(3) 0.052(2) Uani 1 1 d . . . . .
N3 N 0.6556(5) 0.0674(5) 0.3597(4) 0.057(3) Uani 1 1 d . . . . .
N4 N 1.3401(4) 0.4186(4) 0.3673(3) 0.052(2) Uani 1 1 d . . . . .
N5 N 1.000000 0.000000 0.4884(15) 0.125(10) Uani 1 3 d DS TU P . .
N6 N 0.666667 0.333333 0.5281(8) 0.083(6) Uani 1 3 d S T P . .
N7 N 0.333333 -0.333333 0.2901(9) 0.085(6) Uani 1 3 d S T P . .
N8 N 0.4438(11) 0.0001(12) 0.4119(9) 0.143(7) Uani 1 1 d D U . . .
O1 O 0.8547(5) 0.2435(8) 0.5286(5) 0.117(5) Uani 1 1 d . . . . .
O2 O 0.8619(4) 0.1715(5) 0.4817(3) 0.068(2) Uani 1 1 d . . . . .
O3 O 1.1440(4) 0.3067(5) 0.4875(3) 0.066(2) Uani 1 1 d . . . . .
O4 O 1.1520(5) 0.3820(6) 0.5381(4) 0.092(4) Uani 1 1 d . . . . .
O5 O 0.8477(5) 0.2296(7) 0.2807(4) 0.097(4) Uani 1 1 d . . . . .
O6 O 0.8565(4) 0.1630(5) 0.3311(3) 0.063(2) Uani 1 1 d . . . . .
O7 O 1.1377(4) 0.3092(5) 0.3369(3) 0.069(2) Uani 1 1 d . . . . .
O8 O 1.1457(6) 0.3894(8) 0.2909(5) 0.118(5) Uani 1 1 d . . . . .
O9 O 0.7595(3) 0.0004(4) 0.4087(4) 0.0517(18) Uani 1 1 d D U . . .
O10 O 0.9873(12) 0.5040(10) 0.5574(10) 0.188(9) Uani 1 1 d D U . . .
O11 O 0.5015(12) -0.0134(13) 0.2597(12) 0.218(15) Uani 1 1 d D . . . .
O13 O 0.5392(15) 0.2080(17) 0.4339(8) 0.278(14) Uani 1 1 d D U . . .
O14 O 0.9482(19) -0.002(2) 0.4729(15) 0.30(2) Uani 1 1 d D U . . .
O15 O 0.7220(8) 0.3360(7) 0.5304(5) 0.118(5) Uani 1 1 d . . . . .
O16 O 0.3351(7) -0.2783(8) 0.2876(6) 0.119(5) Uani 1 1 d . . . . .
O17 O 0.4018(16) -0.0011(17) 0.3861(13) 0.281(17) Uani 1 1 d D U . . .
O18 O 0.4954(9) 0.0014(11) 0.4043(9) 0.170(8) Uani 1 1 d D U . . .
O19 O 0.4300(18) 0.0010(17) 0.4533(10) 0.264(16) Uani 1 1 d D U . . .
S1 S 0.8212(3) -0.0001(3) 0.4232(4) 0.056(3) Uani 0.50(2) 1 d D U P E 1
S1' S 0.8215(3) 0.0001(3) 0.3948(4) 0.056(3) Uani 0.50(2) 1 d D . P E 2
S2 S 0.9484(5) 0.4301(5) 0.5470(4) 0.177(3) Uani 1 1 d D U . . .
S3 S 0.4286(6) -0.0530(5) 0.2740(4) 0.118(5) Uani 0.63(3) 1 d D . P F 1
S3' S 0.4401(16) -0.0213(16) 0.2351(10) 0.212(19) Uani 0.37(3) 1 d D . P F 2
S4 S 1.2308(11) 0.5101(11) 0.4291(7) 0.121(5) Uani 0.54(4) 1 d D U P G 1
O12 O 1.224(3) 0.555(2) 0.3924(13) 0.196(15) Uani 0.54(4) 1 d D U P G 1
C43 C 1.179(2) 0.4259(13) 0.4144(12) 0.100(11) Uani 0.54(4) 1 d D U P G 1
H43A H 1.181376 0.396503 0.436261 0.150 Uiso 0.54(4) 1 calc R U P G 1
H43B H 1.132141 0.416363 0.411936 0.150 Uiso 0.54(4) 1 calc R U P G 1
H43C H 1.193763 0.417644 0.386782 0.150 Uiso 0.54(4) 1 calc R U P G 1
C44 C 1.178(3) 0.516(2) 0.4714(12) 0.141(18) Uani 0.54(4) 1 d D U P G 1
H44A H 1.177357 0.489744 0.496463 0.212 Uiso 0.54(4) 1 calc R U P G 1
H44B H 1.195808 0.563086 0.479563 0.212 Uiso 0.54(4) 1 calc R U P G 1
H44C H 1.131420 0.497331 0.460701 0.212 Uiso 0.54(4) 1 calc R U P G 1
S4' S 1.2122(19) 0.4949(15) 0.4168(11) 0.162(10) Uani 0.46(4) 1 d D U P G 2
O12' O 1.183(3) 0.517(2) 0.3808(13) 0.158(13) Uani 0.46(4) 1 d D U P G 2
C43' C 1.159(4) 0.4081(16) 0.4267(18) 0.145(18) Uani 0.46(4) 1 d D U P G 2
H43D H 1.177953 0.393752 0.449763 0.217 Uiso 0.46(4) 1 calc R U P G 2
H43E H 1.114091 0.399764 0.435110 0.217 Uiso 0.46(4) 1 calc R U P G 2
H43F H 1.155020 0.382515 0.400589 0.217 Uiso 0.46(4) 1 calc R U P G 2
C44' C 1.207(4) 0.531(3) 0.4656(14) 0.138(15) Uani 0.46(4) 1 d D U P G 2
H44D H 1.226295 0.517009 0.488689 0.207 Uiso 0.46(4) 1 calc R U P G 2
H44E H 1.232995 0.580718 0.463081 0.207 Uiso 0.46(4) 1 calc R U P G 2
H44F H 1.160001 0.516728 0.471948 0.207 Uiso 0.46(4) 1 calc R U P G 2
S5 S 0.5033(5) 0.2238(5) 0.3941(3) 0.163(3) Uani 1 1 d D U . . .
Cl1 Cl 0.7741(3) 0.0066(2) 0.52358(18) 0.0983(14) Uani 1 1 d D . . . .
Cl2 Cl 0.6688(5) 0.0159(4) 0.5684(3) 0.165(3) Uani 1 1 d D . . . .
Cl3 Cl 0.8113(7) 0.0846(6) 0.5983(3) 0.230(6) Uani 1 1 d D . . . .
Cl4 Cl 0.7255(7) -0.0675(6) 0.6006(3) 0.212(5) Uani 1 1 d D . . . .
Cl5 Cl 0.6921(7) 0.2500(5) 0.7040(2) 0.200(5) Uani 1 1 d D . . . .
Cl6 Cl 0.6924(7) 0.2493(5) 0.6147(2) 0.197(4) Uani 1 1 d D . . . .
Cl7 Cl 0.7847(5) 0.2235(6) 0.6593(7) 0.268(7) Uani 1 1 d D . . . .
Cl8 Cl 0.6496(5) 0.1264(4) 0.6600(4) 0.192(3) Uani 1 1 d D . . . .
Cl9 Cl 0.8073(6) 0.0820(5) 0.7189(3) 0.237(6) Uani 1 1 d D . . . .
Cl10 Cl 0.7740(3) 0.0065(2) 0.79619(17) 0.1000(15) Uani 1 1 d D . . . .
Cl11 Cl 0.6703(4) 0.0160(4) 0.7503(3) 0.174(4) Uani 1 1 d D . . . .
Cl12 Cl 0.7261(6) -0.0638(4) 0.7170(3) 0.206(5) Uani 1 1 d D . . . .
C50 C 0.9905(14) 0.2334(13) 0.1599(9) 0.243(14) Uani 0.727(15) 1 d D U P H 1
Cl13 Cl 1.0682(7) 0.3068(7) 0.1606(7) 0.245(8) Uani 0.727(15) 1 d D U P H 1
Cl14 Cl 1.0011(12) 0.1618(8) 0.1615(8) 0.261(10) Uani 0.727(15) 1 d D U P H 1
Cl15 Cl 0.9426(10) 0.2310(9) 0.2048(5) 0.233(9) Uani 0.727(15) 1 d D U P H 1
Cl16 Cl 0.9459(10) 0.2297(9) 0.1132(5) 0.257(9) Uani 0.727(15) 1 d D U P H 1
C50' C 0.998(2) 0.237(2) 0.1609(15) 0.248(15) Uani 0.273(15) 1 d D U P H 2
Cl23 Cl 1.055(2) 0.286(3) 0.2025(17) 0.246(19) Uani 0.273(15) 1 d D U P H 2
Cl24 Cl 0.991(3) 0.155(2) 0.159(2) 0.29(2) Uani 0.273(15) 1 d D U P H 2
Cl25 Cl 0.916(2) 0.226(3) 0.1718(19) 0.244(16) Uani 0.273(15) 1 d D U P H 2
Cl26 Cl 1.028(3) 0.279(3) 0.1108(15) 0.273(19) Uani 0.273(15) 1 d D U P H 2

loop_
_atom_site_aniso_label
_atom_site_aniso_U_11
_atom_site_aniso_U_22
_atom_site_aniso_U_33
_atom_site_aniso_U_23
_atom_site_aniso_U_13
_atom_site_aniso_U_12
Pd1 0.0327(4) 0.0414(5) 0.0719(5) -0.0013(4) -0.0008(4) 0.0205(4)
C1 0.046(8) 0.080(10) 0.104(12) 0.002(9) 0.004(7) 0.035(7)
C2 0.066(8) 0.072(8) 0.083(9) -0.021(7) 0.000(7) 0.054(7)
C3 0.067(9) 0.054(7) 0.098(11) -0.019(7) 0.014(8) 0.030(7)
C4 0.043(6) 0.044(6) 0.065(7) -0.005(5) 0.000(5) 0.010(5)
C5 0.032(6) 0.053(7) 0.078(8) -0.001(6) 0.002(5) 0.024(5)
C6 0.070(9) 0.068(9) 0.096(11) -0.021(8) -0.001(8) 0.028(8)
C7 0.035(6) 0.066(8) 0.055(7) -0.006(6) -0.005(5) 0.012(5)
C8 0.048(9) 0.103(13) 0.132(16) 0.047(12) 0.012(9) 0.020(9)
C9 0.065(10) 0.112(14) 0.100(12) 0.037(11) 0.004(9) 0.036(10)
C10 0.042(6) 0.062(7) 0.066(7) 0.005(6) 0.007(5) 0.021(6)
C11 0.057(8) 0.066(9) 0.086(10) 0.022(7) 0.013(7) 0.016(7)
C12 0.059(8) 0.076(10) 0.100(11) 0.011(8) -0.004(8) 0.035(8)
C13 0.050(7) 0.070(9) 0.096(11) -0.005(8) 0.001(7) 0.027(7)
C14 0.044(6) 0.032(6) 0.070(8) -0.005(5) 0.000(5) 0.013(5)
C15 0.060(8) 0.053(7) 0.103(11) -0.018(8) -0.010(8) 0.025(7)
C16 0.074(10) 0.079(10) 0.099(12) -0.028(9) 0.007(8) 0.030(8)
C17 0.059(9) 0.083(11) 0.117(14) -0.042(10) -0.006(9) 0.018(8)
C18 0.045(7) 0.048(7) 0.116(12) -0.019(8) 0.009(7) 0.011(6)
C19 0.039(7) 0.076(9) 0.115(12) 0.033(9) 0.011(7) 0.030(7)
C20 0.056(9) 0.113(14) 0.125(15) 0.041(12) 0.002(9) 0.045(9)
C21 0.073(10) 0.088(11) 0.108(13) 0.038(10) -0.003(9) 0.038(9)
C22 0.071(9) 0.067(9) 0.085(10) 0.005(7) -0.011(7) 0.043(8)
C23 0.039(6) 0.044(6) 0.071(8) 0.006(5) 0.001(5) 0.023(5)
C24 0.059(8) 0.069(9) 0.087(10) 0.002(8) 0.005(8) 0.028(7)
C25 0.051(7) 0.063(8) 0.061(7) 0.004(6) 0.008(6) 0.028(6)
C26 0.053(8) 0.084(10) 0.080(9) -0.007(7) 0.015(6) 0.037(7)
C27 0.054(7) 0.059(8) 0.095(10) -0.013(7) -0.007(7) 0.022(7)
C28 0.041(6) 0.072(8) 0.059(7) 0.009(6) -0.007(5) 0.022(6)
C29 0.048(8) 0.103(13) 0.117(14) -0.034(11) 0.006(8) 0.026(9)
C30 0.067(10) 0.110(13) 0.098(12) -0.027(10) 0.013(9) 0.042(10)
C31 0.064(9) 0.074(10) 0.098(11) 0.008(8) -0.007(8) 0.034(8)
C32 0.040(6) 0.035(6) 0.078(8) 0.004(5) -0.001(6) 0.009(5)
C33 0.046(6) 0.065(8) 0.079(8) 0.010(7) -0.002(6) 0.033(6)
C34 0.069(9) 0.065(8) 0.097(11) 0.026(8) 0.011(8) 0.041(8)
C35 0.069(9) 0.042(7) 0.090(10) 0.027(7) 0.000(7) 0.019(6)
C36 0.050(8) 0.054(8) 0.098(11) 0.001(7) 0.002(7) 0.020(6)
C37 0.085(11) 0.064(9) 0.130(13) -0.001(9) 0.002(10) 0.031(8)
C38 0.076(10) 0.070(9) 0.140(14) 0.000(9) -0.007(10) 0.033(8)
C39 0.22(3) 0.21(3) 0.22(3) 0.01(2) 0.10(3) 0.12(3)
C40 0.116(19) 0.15(2) 0.18(3) -0.013(19) 0.009(14) 0.089(16)
C41 0.15(2) 0.15(3) 0.21(4) -0.04(2) -0.02(2) 0.10(2)
C42 0.20(3) 0.19(3) 0.19(3) -0.10(3) -0.05(2) 0.12(3)
C45 0.16(2) 0.21(3) 0.14(2) 0.00(2) -0.013(18) 0.10(2)
C46 0.15(2) 0.18(2) 0.140(19) -0.060(17) -0.045(15) 0.119(19)
C47 0.14(2) 0.113(18) 0.13(2) -0.029(14) -0.020(17) 0.024(15)
C48 0.153(18) 0.096(13) 0.069(9) 0.002(9) -0.001(11) 0.061(12)
C49 0.12(2) 0.114(18) 0.13(2) 0.009(14) 0.005(16) 0.023(14)
N1 0.034(5) 0.048(5) 0.078(6) -0.002(5) 0.001(4) 0.025(4)
N2 0.037(5) 0.036(5) 0.076(6) 0.002(4) 0.007(4) 0.014(4)
N3 0.040(5) 0.049(5) 0.088(7) 0.009(5) 0.010(5) 0.026(5)
N4 0.035(5) 0.030(4) 0.080(7) 0.004(4) 0.003(4) 0.009(4)
N5 0.119(10) 0.119(10) 0.135(16) 0.000 0.000 0.060(5)
N6 0.079(9) 0.079(9) 0.093(16) 0.000 0.000 0.039(5)
N7 0.073(9) 0.073(9) 0.107(18) 0.000 0.000 0.037(4)
N8 0.123(11) 0.174(13) 0.167(13) -0.003(10) -0.018(10) 0.101(10)
O1 0.048(6) 0.146(12) 0.132(11) -0.075(10) -0.006(6) 0.031(7)
O2 0.046(5) 0.072(6) 0.078(6) -0.012(5) -0.004(4) 0.024(5)
O3 0.041(4) 0.062(5) 0.085(6) -0.008(5) -0.002(4) 0.019(4)
O4 0.053(6) 0.096(8) 0.111(9) -0.022(6) 0.015(6) 0.026(6)
O5 0.050(6) 0.107(9) 0.122(10) 0.051(8) 0.020(6) 0.031(6)
O6 0.040(4) 0.070(6) 0.077(6) 0.008(4) 0.001(4) 0.026(4)
O7 0.044(5) 0.075(6) 0.079(6) 0.012(5) -0.006(4) 0.024(4)
O8 0.051(6) 0.127(11) 0.136(11) 0.064(9) -0.016(6) 0.014(6)
O9 0.021(3) 0.058(5) 0.091(5) 0.000(4) 0.002(4) 0.031(3)
O10 0.192(19) 0.105(13) 0.25(3) 0.019(15) 0.028(16) 0.059(13)
O11 0.14(2) 0.17(2) 0.34(5) -0.03(2) -0.04(2) 0.084(17)
O13 0.29(3) 0.30(3) 0.36(4) 0.02(3) -0.03(3) 0.24(3)
O14 0.30(3) 0.28(3) 0.31(3) 0.00(2) 0.00(2) 0.13(2)
O15 0.099(9) 0.104(10) 0.153(13) 0.028(9) 0.037(9) 0.051(8)
O16 0.099(9) 0.106(10) 0.152(13) -0.020(9) -0.016(9) 0.052(8)
O17 0.29(3) 0.26(3) 0.29(3) 0.014(19) -0.01(2) 0.134(19)
O18 0.102(10) 0.213(18) 0.239(18) -0.065(12) -0.021(11) 0.112(11)
O19 0.25(2) 0.28(3) 0.24(2) 0.002(18) 0.02(2) 0.119(18)
S1 0.050(4) 0.065(4) 0.057(8) -0.002(3) -0.003(3) 0.032(3)
S1' 0.054(4) 0.068(4) 0.048(7) -0.003(3) -0.004(3) 0.033(3)
S2 0.181(8) 0.177(8) 0.200(8) 0.049(7) 0.025(6) 0.109(7)
S3 0.119(8) 0.116(7) 0.122(9) -0.013(6) -0.031(6) 0.061(6)
S3' 0.25(4) 0.19(3) 0.20(4) 0.01(2) 0.08(3) 0.12(3)
S4 0.164(12) 0.142(12) 0.110(10) 0.015(8) -0.002(8) 0.118(11)
O12 0.19(3) 0.16(3) 0.25(3) 0.02(3) -0.02(3) 0.10(2)
C43 0.14(2) 0.071(17) 0.11(2) 0.050(15) 0.089(18) 0.067(17)
C44 0.18(4) 0.15(3) 0.08(2) -0.01(2) 0.02(2) 0.07(3)
S4' 0.184(18) 0.107(11) 0.166(18) 0.007(12) 0.030(14) 0.052(13)
O12' 0.13(3) 0.15(3) 0.20(3) -0.01(2) -0.06(2) 0.08(2)
C43' 0.17(4) 0.17(3) 0.13(3) 0.04(3) 0.03(3) 0.11(3)
C44' 0.19(3) 0.11(2) 0.15(3) 0.00(2) 0.01(3) 0.11(2)
S5 0.158(7) 0.200(8) 0.178(7) -0.049(6) -0.049(6) 0.126(6)
Cl1 0.098(3) 0.092(3) 0.093(3) -0.004(2) 0.013(3) 0.039(2)
Cl2 0.166(7) 0.151(6) 0.169(7) -0.014(5) 0.064(6) 0.073(5)
Cl3 0.272(13) 0.184(9) 0.134(7) -0.073(6) -0.026(7) 0.039(8)
Cl4 0.298(14) 0.205(9) 0.109(5) 0.058(6) 0.019(6) 0.108(9)
Cl5 0.365(15) 0.218(9) 0.093(4) -0.021(5) -0.008(6) 0.203(11)
Cl6 0.355(14) 0.220(9) 0.088(4) 0.015(5) 0.004(6) 0.198(10)
Cl7 0.128(7) 0.207(10) 0.48(2) 0.005(13) 0.005(10) 0.095(7)
Cl8 0.204(8) 0.125(6) 0.256(10) 0.005(6) -0.007(8) 0.090(6)
Cl9 0.295(14) 0.200(10) 0.138(7) 0.080(7) 0.052(8) 0.065(9)
Cl10 0.099(3) 0.094(3) 0.096(3) 0.003(2) -0.016(3) 0.040(3)
Cl11 0.172(8) 0.157(6) 0.179(7) 0.009(5) -0.082(6) 0.073(5)
Cl12 0.283(13) 0.182(8) 0.121(6) -0.055(6) -0.015(7) 0.094(9)
C50 0.24(2) 0.192(18) 0.27(2) -0.009(19) -0.002(19) 0.093(18)
Cl13 0.174(12) 0.158(11) 0.39(2) 0.021(15) 0.011(15) 0.074(9)
Cl14 0.28(2) 0.150(11) 0.37(2) -0.016(15) -0.005(16) 0.117(13)
Cl15 0.28(2) 0.222(15) 0.153(11) 0.016(11) 0.055(12) 0.094(14)
Cl16 0.30(2) 0.220(15) 0.196(13) -0.032(11) -0.099(13) 0.090(14)
C50' 0.25(2) 0.192(19) 0.27(2) -0.01(2) 0.00(2) 0.091(19)
Cl23 0.24(3) 0.19(3) 0.26(3) -0.02(3) -0.02(3) 0.07(2)
Cl24 0.29(3) 0.18(3) 0.32(3) -0.04(3) -0.01(3) 0.07(3)
Cl25 0.25(3) 0.24(2) 0.25(3) -0.03(3) 0.01(3) 0.13(2)
Cl26 0.28(3) 0.20(3) 0.29(3) 0.00(3) 0.01(3) 0.08(2)

loop_
_atom_type_symbol
_atom_type_description
_atom_type_scat_dispersion_real
_atom_type_scat_dispersion_imag
_atom_type_scat_source
C C 0.0033 0.0016 'International Tables Vol C Tables 4.2.6.8 and 6.1.1.4'
H H 0.0000 0.0000 'International Tables Vol C Tables 4.2.6.8 and 6.1.1.4'
N N 0.0061 0.0033 'International Tables Vol C Tables 4.2.6.8 and 6.1.1.4'
O O 0.0106 0.0060 'International Tables Vol C Tables 4.2.6.8 and 6.1.1.4'
S S 0.1246 0.1234 'International Tables Vol C Tables 4.2.6.8 and 6.1.1.4'
Cl Cl 0.1484 0.1585 'International Tables Vol C Tables 4.2.6.8 and 6.1.1.4'
Pd Pd -0.9988 1.0072 'International Tables Vol C Tables 4.2.6.8 and 6.1.1.4'

loop_
_geom_angle_atom_site_label_1
_geom_angle_atom_site_label_2
_geom_angle_atom_site_label_3
_geom_angle
_geom_angle_site_symmetry_1
_geom_angle_site_symmetry_3
_geom_angle_publ_flag
N4 Pd1 N2 89.5(4) 2_645 2_645 ?
N4 Pd1 N1 179.5(4) 2_645 . ?
N2 Pd1 N1 90.0(4) 2_645 . ?
N4 Pd1 N3 90.5(5) 2_645 . ?
N2 Pd1 N3 178.5(4) 2_645 . ?
N1 Pd1 N3 89.9(4) . . ?
N1 C1 C2 121.7(12) . . ?
N1 C1 H1 119.2 . . ?
C2 C1 H1 119.2 . . ?
C3 C2 C1 117.5(11) . . ?
C3 C2 H2 121.3 . . ?
C1 C2 H2 121.3 . . ?
C4 C3 C2 121.4(13) . . ?
C4 C3 H3 119.3 . . ?
C2 C3 H3 119.3 . . ?
C3 C4 C5 118.7(12) . . ?
C3 C4 C6 120.0(13) . . ?
C5 C4 C6 121.2(12) . . ?
N1 C5 C4 120.9(11) . . ?
N1 C5 H5 119.5 . . ?
C4 C5 H5 119.5 . . ?
O1 C6 O2 122.6(15) . . ?
O1 C6 C4 124.4(15) . . ?
O2 C6 C4 113.0(13) . . ?
O2 C7 C8 120.2(7) . . ?
O2 C7 C12 119.6(7) . . ?
C8 C7 C12 120.0 . . ?
C7 C8 C9 120.0 . . ?
C7 C8 H8 120.0 . . ?
C9 C8 H8 120.0 . . ?
C10 C9 C8 120.0 . . ?
C10 C9 H9 120.0 . . ?
C8 C9 H9 120.0 . . ?
O3 C10 C11 118.9(7) . . ?
O3 C10 C9 120.9(7) . . ?
C11 C10 C9 120.0 . . ?
C10 C11 C12 120.0 . . ?
C10 C11 H11 120.0 . . ?
C12 C11 H11 120.0 . . ?
C11 C12 C7 120.0 . . ?
C11 C12 H12 120.0 . . ?
C7 C12 H12 120.0 . . ?
O4 C13 O3 124.6(13) . . ?
O4 C13 C15 125.1(14) . . ?
O3 C13 C15 110.1(13) . . ?
C15 C14 N2 120.1(11) . . ?
C15 C14 H14 119.9 . . ?
N2 C14 H14 119.9 . . ?
C14 C15 C16 121.0(14) . . ?
C14 C15 C13 121.2(13) . . ?
C16 C15 C13 117.7(14) . . ?
C17 C16 C15 118.6(15) . . ?
C17 C16 H16 120.7 . . ?
C15 C16 H16 120.7 . . ?
C16 C17 C18 119.3(14) . . ?
C16 C17 H17 120.3 . . ?
C18 C17 H17 120.3 . . ?
N2 C18 C17 120.3(12) . . ?
N2 C18 H18 119.9 . . ?
C17 C18 H18 119.9 . . ?
N3 C19 C20 120.6(12) . . ?
N3 C19 H19 119.7 . . ?
C20 C19 H19 119.7 . . ?
C19 C20 C21 119.2(14) . . ?
C19 C20 H20 120.4 . . ?
C21 C20 H20 120.4 . . ?
C20 C21 C22 118.1(15) . . ?
C20 C21 H21 120.9 . . ?
C22 C21 H21 120.9 . . ?
C23 C22 C21 120.0(14) . . ?
C23 C22 C24 121.9(13) . . ?
C21 C22 C24 118.1(14) . . ?
N3 C23 C22 119.8(11) . . ?
N3 C23 H23 120.1 . . ?
C22 C23 H23 120.1 . . ?
O5 C24 O6 124.5(13) . . ?
O5 C24 C22 124.7(14) . . ?
O6 C24 C22 110.8(13) . . ?
O6 C25 C26 119.0(7) . . ?
O6 C25 C30 121.0(7) . . ?
C26 C25 C30 120.0 . . ?
C25 C26 C27 120.0 . . ?
C25 C26 H26 120.0 . . ?
C27 C26 H26 120.0 . . ?
C28 C27 C26 120.0 . . ?
C28 C27 H27 120.0 . . ?
C26 C27 H27 120.0 . . ?
O7 C28 C27 120.1(7) . . ?
O7 C28 C29 119.8(7) . . ?
C27 C28 C29 120.0 . . ?
C30 C29 C28 120.0 . . ?
C30 C29 H29 120.0 . . ?
C28 C29 H29 120.0 . . ?
C29 C30 C25 120.0 . . ?
C29 C30 H30 120.0 . . ?
C25 C30 H30 120.0 . . ?
O8 C31 O7 123.7(14) . . ?
O8 C31 C33 123.7(15) . . ?
O7 C31 C33 112.7(13) . . ?
N4 C32 C33 119.7(10) . . ?
N4 C32 H32 120.2 . . ?
C33 C32 H32 120.2 . . ?
C34 C33 C32 120.0(12) . . ?
C34 C33 C31 119.4(13) . . ?
C32 C33 C31 120.6(12) . . ?
C33 C34 C35 120.8(13) . . ?
C33 C34 H34 119.6 . . ?
C35 C34 H34 119.6 . . ?
C34 C35 C36 117.0(12) . . ?
C34 C35 H35 121.5 . . ?
C36 C35 H35 121.5 . . ?
N4 C36 C35 123.0(12) . . ?
N4 C36 H36 118.5 . . ?
C35 C36 H36 118.5 . . ?
S1 C37 H37A 109.5 . . ?
S1 C37 H37B 109.5 . . ?
H37A C37 H37B 109.5 . . ?
S1 C37 H37C 109.5 . . ?
H37A C37 H37C 109.5 . . ?
H37B C37 H37C 109.5 . . ?
S1 C38 H38A 109.5 . . ?
S1 C38 H38B 109.5 . . ?
H38A C38 H38B 109.5 . . ?
S1 C38 H38C 109.5 . . ?
H38A C38 H38C 109.5 . . ?
H38B C38 H38C 109.5 . . ?
S2 C39 H39A 109.5 . . ?
S2 C39 H39B 109.5 . . ?
H39A C39 H39B 109.5 . . ?
S2 C39 H39C 109.5 . . ?
H39A C39 H39C 109.5 . . ?
H39B C39 H39C 109.5 . . ?
S2 C40 H40A 109.5 . . ?
S2 C40 H40B 109.5 . . ?
H40A C40 H40B 109.5 . . ?
S2 C40 H40C 109.5 . . ?
H40A C40 H40C 109.5 . . ?
H40B C40 H40C 109.5 . . ?
S3 C41 H41A 109.5 . . ?
S3 C41 H41B 109.5 . . ?
H41A C41 H41B 109.5 . . ?
S3 C41 H41C 109.5 . . ?
H41A C41 H41C 109.5 . . ?
H41B C41 H41C 109.5 . . ?
S3 C42 H42A 109.5 . . ?
S3 C42 H42B 109.5 . . ?
H42A C42 H42B 109.5 . . ?
S3 C42 H42C 109.5 . . ?
H42A C42 H42C 109.5 . . ?
H42B C42 H42C 109.5 . . ?
S5 C45 H45A 109.5 . . ?
S5 C45 H45B 109.5 . . ?
H45A C45 H45B 109.5 . . ?
S5 C45 H45C 109.5 . . ?
H45A C45 H45C 109.5 . . ?
H45B C45 H45C 109.5 . . ?
S5 C46 H46A 109.5 . . ?
S5 C46 H46B 109.5 . . ?
H46A C46 H46B 109.5 . . ?
S5 C46 H46C 109.5 . . ?
H46A C46 H46C 109.5 . . ?
H46B C46 H46C 109.5 . . ?
Cl1 C47 Cl3 105.3(11) . . ?
Cl1 C47 Cl4 105.8(11) . . ?
Cl3 C47 Cl4 115.9(14) . . ?
Cl1 C47 Cl2 107.4(11) . . ?
Cl3 C47 Cl2 111.7(13) . . ?
Cl4 C47 Cl2 110.1(12) . . ?
Cl6 C48 Cl8 111.6(11) . . ?
Cl6 C48 Cl5 108.1(9) . . ?
Cl8 C48 Cl5 110.7(11) . . ?
Cl6 C48 Cl7 110.1(12) . . ?
Cl8 C48 Cl7 105.9(10) . . ?
Cl5 C48 Cl7 110.5(12) . . ?
Cl10 C49 Cl9 109.5(11) . . ?
Cl10 C49 Cl12 109.2(11) . . ?
Cl9 C49 Cl12 111.3(12) . . ?
Cl10 C49 Cl11 108.8(11) . . ?
Cl9 C49 Cl11 109.2(12) . . ?
Cl12 C49 Cl11 108.7(11) . . ?
C5 N1 C1 119.8(11) . . ?
C5 N1 Pd1 119.7(8) . . ?
C1 N1 Pd1 120.4(9) . . ?
C18 N2 C14 120.4(11) . . ?
C18 N2 Pd1 120.1(8) . 3_765 ?
C14 N2 Pd1 119.4(8) . 3_765 ?
C23 N3 C19 121.6(11) . . ?
C23 N3 Pd1 118.2(8) . . ?
C19 N3 Pd1 120.0(8) . . ?
C36 N4 C32 119.5(11) . . ?
C36 N4 Pd1 121.3(9) . 3_765 ?
C32 N4 Pd1 119.2(8) . 3_765 ?
O14 N5 O14 106(4) 2_645 3_765 ?
O14 N5 O14 106(4) 2_645 . ?
O14 N5 O14 106(4) 3_765 . ?
O15 N6 O15 119.7(3) 2_655 . ?
O15 N6 O15 119.7(3) 2_655 3_665 ?
O15 N6 O15 119.7(3) . 3_665 ?
O16 N7 O16 119.6(3) 3_655 . ?
O16 N7 O16 119.6(3) 3_655 2_545 ?
O16 N7 O16 119.6(3) . 2_545 ?
O18 N8 O17 128(3) . . ?
O18 N8 O19 116(2) . . ?
O17 N8 O19 116(2) . . ?
C6 O2 C7 116.3(11) . . ?
C13 O3 C10 116.7(10) . . ?
C24 O6 C25 118.2(10) . . ?
C31 O7 C28 115.9(10) . . ?
O9 S1 C38 116.7(9) . . ?
O9 S1 C37 115.6(9) . . ?
C38 S1 C37 105.9(12) . . ?
O9 S1' C37 117.0(9) . . ?
O9 S1' C38 116.0(9) . . ?
C37 S1' C38 106.3(11) . . ?
O10 S2 C39 111.3(18) . . ?
O10 S2 C40 110.6(16) . . ?
C39 S2 C40 97.9(17) . . ?
O11 S3 C41 104.6(16) . . ?
O11 S3 C42 105.4(18) . . ?
C41 S3 C42 103.5(16) . . ?
O11 S3' C42 107(2) . . ?
O11 S3' C41 102(2) . . ?
C42 S3' C41 103.8(19) . . ?
O12 S4 C43 106.7(19) . . ?
O12 S4 C44 101.2(18) . . ?
C43 S4 C44 99.0(16) . . ?
S4 C43 H43A 109.5 . . ?
S4 C43 H43B 109.5 . . ?
H43A C43 H43B 109.5 . . ?
S4 C43 H43C 109.5 . . ?
H43A C43 H43C 109.5 . . ?
H43B C43 H43C 109.5 . . ?
S4 C44 H44A 109.5 . . ?
S4 C44 H44B 109.5 . . ?
H44A C44 H44B 109.5 . . ?
S4 C44 H44C 109.5 . . ?
H44A C44 H44C 109.5 . . ?
H44B C44 H44C 109.5 . . ?
O12' S4' C43' 110(2) . . ?
O12' S4' C44' 109(2) . . ?
C43' S4' C44' 102.2(19) . . ?
S4' C43' H43D 109.5 . . ?
S4' C43' H43E 109.5 . . ?
H43D C43' H43E 109.5 . . ?
S4' C43' H43F 109.5 . . ?
H43D C43' H43F 109.5 . . ?
H43E C43' H43F 109.5 . . ?
S4' C44' H44D 109.5 . . ?
S4' C44' H44E 109.5 . . ?
H44D C44' H44E 109.5 . . ?
S4' C44' H44F 109.5 . . ?
H44D C44' H44F 109.5 . . ?
H44E C44' H44F 109.5 . . ?
O13 S5 C46 104.1(14) . . ?
O13 S5 C45 102.4(12) . . ?
C46 S5 C45 104.4(12) . . ?
Cl13 C50 Cl16 110.2(15) . . ?
Cl13 C50 Cl15 110.0(15) . . ?
Cl16 C50 Cl15 108.7(14) . . ?
Cl13 C50 Cl14 110.4(14) . . ?
Cl16 C50 Cl14 108.8(14) . . ?
Cl15 C50 Cl14 108.7(14) . . ?
Cl23 C50' Cl26 109.5(15) . . ?
Cl23 C50' Cl25 109.5(15) . . ?
Cl26 C50' Cl25 109.8(15) . . ?
Cl23 C50' Cl24 109.5(15) . . ?
Cl26 C50' Cl24 109.4(15) . . ?
Cl25 C50' Cl24 109.1(15) . . ?

loop_
_geom_bond_atom_site_label_1
_geom_bond_atom_site_label_2
_geom_bond_distance
_geom_bond_site_symmetry_2
_geom_bond_publ_flag
Pd1 N4 2.016(10) 2_645 ?
Pd1 N2 2.024(10) 2_645 ?
Pd1 N1 2.025(10) . ?
Pd1 N3 2.026(10) . ?
C1 N1 1.346(17) . ?
C1 C2 1.40(2) . ?
C1 H1 0.9400 . ?
C2 C3 1.39(2) . ?
C2 H2 0.9400 . ?
C3 C4 1.347(18) . ?
C3 H3 0.9400 . ?
C4 C5 1.414(18) . ?
C4 C6 1.45(2) . ?
C5 N1 1.346(14) . ?
C5 H5 0.9400 . ?
C6 O1 1.197(19) . ?
C6 O2 1.364(19) . ?
C7 O2 1.373(10) . ?
C7 C8 1.3900 . ?
C7 C12 1.3900 . ?
C8 C9 1.3900 . ?
C8 H8 0.9400 . ?
C9 C10 1.3900 . ?
C9 H9 0.9400 . ?
C10 O3 1.386(10) . ?
C10 C11 1.3900 . ?
C11 C12 1.3900 . ?
C11 H11 0.9400 . ?
C12 H12 0.9400 . ?
C13 O4 1.199(19) . ?
C13 O3 1.342(18) . ?
C13 C15 1.50(2) . ?
C14 C15 1.35(2) . ?
C14 N2 1.361(15) . ?
C14 H14 0.9400 . ?
C15 C16 1.39(2) . ?
C16 C17 1.38(2) . ?
C16 H16 0.9400 . ?
C17 C18 1.39(2) . ?
C17 H17 0.9400 . ?
C18 N2 1.360(17) . ?
C18 H18 0.9400 . ?
C19 N3 1.342(18) . ?
C19 C20 1.38(2) . ?
C19 H19 0.9400 . ?
C20 C21 1.40(2) . ?
C20 H20 0.9400 . ?
C21 C22 1.40(2) . ?
C21 H21 0.9400 . ?
C22 C23 1.38(2) . ?
C22 C24 1.48(2) . ?
C23 N3 1.342(15) . ?
C23 H23 0.9400 . ?
C24 O5 1.199(19) . ?
C24 O6 1.338(18) . ?
C25 O6 1.373(10) . ?
C25 C26 1.3900 . ?
C25 C30 1.3900 . ?
C26 C27 1.3900 . ?
C26 H26 0.9400 . ?
C27 C28 1.3900 . ?
C27 H27 0.9400 . ?
C28 O7 1.368(10) . ?
C28 C29 1.3900 . ?
C29 C30 1.3900 . ?
C29 H29 0.9400 . ?
C30 H30 0.9400 . ?
C31 O8 1.18(2) . ?
C31 O7 1.360(19) . ?
C31 C33 1.48(2) . ?
C32 N4 1.359(15) . ?
C32 C33 1.411(18) . ?
C32 H32 0.9400 . ?
C33 C34 1.345(19) . ?
C34 C35 1.39(2) . ?
C34 H34 0.9400 . ?
C35 C36 1.40(2) . ?
C35 H35 0.9400 . ?
C36 N4 1.333(17) . ?
C36 H36 0.9400 . ?
C37 S1' 1.696(16) . ?
C37 S1 1.717(15) . ?
C37 H37A 0.9700 . ?
C37 H37B 0.9700 . ?
C37 H37C 0.9700 . ?
C38 S1 1.716(16) . ?
C38 S1' 1.728(15) . ?
C38 H38A 0.9700 . ?
C38 H38B 0.9700 . ?
C38 H38C 0.9700 . ?
C39 S2 1.74(2) . ?
C39 H39A 0.9700 . ?
C39 H39B 0.9700 . ?
C39 H39C 0.9700 . ?
C40 S2 1.75(2) . ?
C40 H40A 0.9700 . ?
C40 H40B 0.9700 . ?
C40 H40C 0.9700 . ?
C41 S3 1.73(2) . ?
C41 S3' 1.77(3) . ?
C41 H41A 0.9700 . ?
C41 H41B 0.9700 . ?
C41 H41C 0.9700 . ?
C42 S3' 1.73(3) . ?
C42 S3 1.77(2) . ?
C42 H42A 0.9700 . ?
C42 H42B 0.9700 . ?
C42 H42C 0.9700 . ?
C45 S5 1.733(15) . ?
C45 H45A 0.9700 . ?
C45 H45B 0.9700 . ?
C45 H45C 0.9700 . ?
C46 S5 1.710(15) . ?
C46 H46A 0.9700 . ?
C46 H46B 0.9700 . ?
C46 H46C 0.9700 . ?
C47 Cl1 1.73(2) . ?
C47 Cl3 1.752(18) . ?
C47 Cl4 1.78(2) . ?
C47 Cl2 1.81(2) . ?
C48 Cl6 1.699(16) . ?
C48 Cl8 1.709(17) . ?
C48 Cl5 1.711(16) . ?
C48 Cl7 1.713(18) . ?
C49 Cl10 1.72(2) . ?
C49 Cl9 1.725(19) . ?
C49 Cl12 1.74(2) . ?
C49 Cl11 1.78(2) . ?
N5 O14 1.24(3) 2_645 ?
N5 O14 1.24(3) 3_765 ?
N5 O14 1.24(3) . ?
N6 O15 1.225(15) 2_655 ?
N6 O15 1.225(15) . ?
N6 O15 1.225(15) 3_665 ?
N7 O16 1.228(15) 3_655 ?
N7 O16 1.228(15) . ?
N7 O16 1.228(15) 2_545 ?
N8 O18 1.177(19) . ?
N8 O17 1.23(2) . ?
N8 O19 1.32(2) . ?
O9 S1' 1.472(10) . ?
O9 S1 1.473(10) . ?
O10 S2 1.485(19) . ?
O11 S3 1.50(2) . ?
O11 S3' 1.51(3) . ?
O13 S5 1.609(19) . ?
S4 O12 1.57(2) . ?
S4 C43 1.72(2) . ?
S4 C44 1.83(2) . ?
C43 H43A 0.9700 . ?
C43 H43B 0.9700 . ?
C43 H43C 0.9700 . ?
C44 H44A 0.9700 . ?
C44 H44B 0.9700 . ?
C44 H44C 0.9700 . ?
S4' O12' 1.51(3) . ?
S4' C43' 1.74(3) . ?
S4' C44' 1.75(3) . ?
C43' H43D 0.9700 . ?
C43' H43E 0.9700 . ?
C43' H43F 0.9700 . ?
C44' H44D 0.9700 . ?
C44' H44E 0.9700 . ?
C44' H44F 0.9700 . ?
C50 Cl13 1.71(3) . ?
C50 Cl16 1.74(3) . ?
C50 Cl15 1.74(3) . ?
C50 Cl14 1.75(3) . ?
C50' Cl23 1.77(3) . ?
C50' Cl26 1.77(3) . ?
C50' Cl25 1.77(3) . ?
C50' Cl24 1.78(3) . ?

loop_
_geom_hbond_atom_site_label_D
_geom_hbond_atom_site_label_H
_geom_hbond_atom_site_label_A
_geom_hbond_distance_DH
_geom_hbond_distance_HA
_geom_hbond_distance_DA
_geom_hbond_angle_DHA
_geom_hbond_site_symmetry_A
_geom_hbond_publ_flag
C1 H1 O18 0.94 2.49 3.27(3) 140.1 . yes
C2 H2 O15 0.94 2.51 3.325(18) 145.7 3_665 yes
C5 H5 O9 0.94 2.51 3.342(15) 147.5 . yes
C12 H12 O19 0.94 2.74 3.34(4) 121.7 2_655 yes
C14 H14 O9 0.94 2.54 3.337(14) 142.4 3_765 yes
C19 H19 O18 0.94 2.42 3.15(3) 133.9 . yes
C23 H23 O9 0.94 2.48 3.285(14) 143.3 . yes
C26 H26 O17 0.94 2.49 3.01(3) 114.7 2_655 yes
C27 H27 O17 0.94 2.26 2.90(3) 124.5 2_655 yes
C32 H32 O9 0.94 2.48 3.315(14) 147.4 3_765 yes
C35 H35 O16 0.94 2.55 3.358(19) 143.8 3_765 yes
C36 H36 O18 0.94 2.33 3.14(2) 143.0 3_765 yes
C37 H37A^a O14 0.97 2.42 3.12(4) 128.4 . yes
C38 H38A^a O14 0.97 2.37 3.10(4) 131.3 . yes
C39 H39A O1 0.97 2.55 3.39(4) 145.1 . yes
C40 H40A O1 0.97 2.60 3.44(3) 145.1 . yes
C46 H46A O6 0.97 2.52 3.19(2) 125.5 3_665 yes
C46 H46B O2 0.97 2.48 3.23(2) 134.3 3_665 yes
C43^a H43A^a O3 0.97 2.37 3.30(3) 159.1 . yes
C43^a H43C^a O7 0.97 2.62 3.33(3) 130.2 . yes
C44^a H44A^a O4 0.97 2.56 3.46(5) 155.5 . yes
C44^a H44C^a O19 0.97 2.61 3.55(6) 163.3 2_655 yes
C43'^b H43D^b O3 0.97 2.08 2.85(4) 135.6 . yes
C43'^b H43F^b O7 0.97 2.47 3.44(6) 175.5 . yes

loop_
_geom_torsion_atom_site_label_1
_geom_torsion_atom_site_label_2
_geom_torsion_atom_site_label_3
_geom_torsion_atom_site_label_4
_geom_torsion
_geom_torsion_site_symmetry_1
_geom_torsion_site_symmetry_2
_geom_torsion_site_symmetry_3
_geom_torsion_site_symmetry_4
_geom_torsion_publ_flag
N1 C1 C2 C3 1(2) . . . . ?
C1 C2 C3 C4 -2(2) . . . . ?
C2 C3 C4 C5 2(2) . . . . ?
C2 C3 C4 C6 178.5(15) . . . . ?
C3 C4 C5 N1 -3(2) . . . . ?
C6 C4 C5 N1 -178.8(14) . . . . ?
C3 C4 C6 O1 7(3) . . . . ?
C5 C4 C6 O1 -176.9(19) . . . . ?
C3 C4 C6 O2 -174.1(14) . . . . ?
C5 C4 C6 O2 2(2) . . . . ?
O2 C7 C8 C9 175.6(9) . . . . ?
C12 C7 C8 C9 0.0 . . . . ?
C7 C8 C9 C10 0.0 . . . . ?
C8 C9 C10 O3 -175.5(9) . . . . ?
C8 C9 C10 C11 0.0 . . . . ?
O3 C10 C11 C12 175.6(9) . . . . ?
C9 C10 C11 C12 0.0 . . . . ?
C10 C11 C12 C7 0.0 . . . . ?
O2 C7 C12 C11 -175.6(9) . . . . ?
C8 C7 C12 C11 0.0 . . . . ?
N2 C14 C15 C16 -5(2) . . . . ?
N2 C14 C15 C13 176.9(13) . . . . ?
O4 C13 C15 C14 -170.4(17) . . . . ?
O3 C13 C15 C14 6(2) . . . . ?
O4 C13 C15 C16 11(3) . . . . ?
O3 C13 C15 C16 -172.9(16) . . . . ?
C14 C15 C16 C17 5(3) . . . . ?
C13 C15 C16 C17 -176.8(17) . . . . ?
C15 C16 C17 C18 -5(3) . . . . ?
C16 C17 C18 N2 5(3) . . . . ?
N3 C19 C20 C21 9(3) . . . . ?
C19 C20 C21 C22 -8(3) . . . . ?
C20 C21 C22 C23 4(3) . . . . ?
C20 C21 C22 C24 -175.0(17) . . . . ?
C21 C22 C23 N3 -2(2) . . . . ?
C24 C22 C23 N3 176.7(13) . . . . ?
C23 C22 C24 O5 -170.8(16) . . . . ?
C21 C22 C24 O5 8(3) . . . . ?
C23 C22 C24 O6 7(2) . . . . ?
C21 C22 C24 O6 -173.7(16) . . . . ?
O6 C25 C26 C27 177.3(9) . . . . ?
C30 C25 C26 C27 0.0 . . . . ?
C25 C26 C27 C28 0.0 . . . . ?
C26 C27 C28 O7 -175.0(9) . . . . ?
C26 C27 C28 C29 0.0 . . . . ?
O7 C28 C29 C30 175.0(9) . . . . ?
C27 C28 C29 C30 0.0 . . . . ?
C28 C29 C30 C25 0.0 . . . . ?
O6 C25 C30 C29 -177.3(9) . . . . ?
C26 C25 C30 C29 0.0 . . . . ?
N4 C32 C33 C34 0(2) . . . . ?
N4 C32 C33 C31 -178.2(14) . . . . ?
O8 C31 C33 C34 5(3) . . . . ?
O7 C31 C33 C34 -175.2(14) . . . . ?
O8 C31 C33 C32 -176.8(19) . . . . ?
O7 C31 C33 C32 3(2) . . . . ?
C32 C33 C34 C35 2(2) . . . . ?
C31 C33 C34 C35 -179.6(15) . . . . ?
C33 C34 C35 C36 -4(2) . . . . ?
C34 C35 C36 N4 3(2) . . . . ?
C4 C5 N1 C1 2.2(19) . . . . ?
C4 C5 N1 Pd1 178.7(9) . . . . ?
C2 C1 N1 C5 -2(2) . . . . ?
C2 C1 N1 Pd1 -178.1(12) . . . . ?
C17 C18 N2 C14 -5(2) . . . . ?
C17 C18 N2 Pd1 -179.7(14) . . . 3_765 ?
C15 C14 N2 C18 4.7(19) . . . . ?
C15 C14 N2 Pd1 179.5(11) . . . 3_765 ?
C22 C23 N3 C19 4(2) . . . . ?
C22 C23 N3 Pd1 178.9(10) . . . . ?
C20 C19 N3 C23 -8(2) . . . . ?
C20 C19 N3 Pd1 177.6(15) . . . . ?
C35 C36 N4 C32 -1(2) . . . . ?
C35 C36 N4 Pd1 -179.7(12) . . . 3_765 ?
C33 C32 N4 C36 -0.7(19) . . . . ?
C33 C32 N4 Pd1 178.2(10) . . . 3_765 ?
O1 C6 O2 C7 -10(3) . . . . ?
C4 C6 O2 C7 171.2(12) . . . . ?
C8 C7 O2 C6 115.0(13) . . . . ?
C12 C7 O2 C6 -69.4(14) . . . . ?
O4 C13 O3 C10 5(2) . . . . ?
C15 C13 O3 C10 -171.1(11) . . . . ?
C11 C10 O3 C13 75.0(13) . . . . ?
C9 C10 O3 C13 -109.5(12) . . . . ?
O5 C24 O6 C25 7(2) . . . . ?
C22 C24 O6 C25 -171.0(11) . . . . ?
C26 C25 O6 C24 73.0(13) . . . . ?
C30 C25 O6 C24 -109.7(12) . . . . ?
O8 C31 O7 C28 -10(3) . . . . ?
C33 C31 O7 C28 170.4(12) . . . . ?
C27 C28 O7 C31 -68.7(14) . . . . ?
C29 C28 O7 C31 116.3(12) . . . . ?
